data_4072698
loop_
_publ_author_name
'Ortega-Alfaro, M. Carmen'
'Alcantara, Olga'
'Orrala, Manuel'
'L\'opez-Cort\'es, Jos\'e G.'
'Toscano, Ruben A.'
'Alvarez-Toledano, Cecilio'

_publ_section_title
;
 C&#x2212;S Bond Activation of Two Novel Asymmetric
 \a-azo-Ketenedithioacetals Using Fe2(CO)9
;
_journal_issue 8
_journal_name_full Organometallics
_journal_page_first 1895
_journal_paper_doi 10.1021/om060953r
_journal_volume 26
_journal_year 2007
_chemical_formula_moiety 'C15 H16 Fe2 N2 O6 S2'
_chemical_formula_sum 'C15 H16 Fe2 N2 O6 S2'
_chemical_formula_weight 496.12
_chemical_name_systematic
; 
8-Acetyl-6,6,10,10,10-pentacarbonyl-7,8-diaza-6,10-diferra-2,5-
dithiapentacycle[4.3.0.1^2,5^.0^1,10^.0^6,10^]decan-7,9-diene
;
_space_group_IT_number 14
_symmetry_cell_setting monoclinic
_symmetry_space_group_name_Hall '-P 2ybc'
_symmetry_space_group_name_H-M 'P 1 21/c 1'
_atom_sites_solution_hydrogens geom
_atom_sites_solution_primary direct
_atom_sites_solution_secondary difmap
_audit_creation_method SHELXL-97
_cell_angle_alpha 90.00
_cell_angle_beta 98.153(1)
_cell_angle_gamma 90.00
_cell_formula_units_Z 4
_cell_length_a 10.926(1)
_cell_length_b 7.197(1)
_cell_length_c 26.184(2)
_cell_measurement_reflns_used 5497
_cell_measurement_temperature 298(2)
_cell_measurement_theta_max 30.90
_cell_measurement_theta_min 2.28
_cell_volume 2038.2(4)
_computing_cell_refinement 'SMART V 5.625 (Bruker, 1999)'
_computing_data_collection 'SMART V 5.625 (Bruker, 1999)'
_computing_data_reduction 'SAINT V 6.23C (Bruker, 1999)'
_computing_molecular_graphics 'SHELXTL V 6.12 (Sheldrick, 2000)'
_computing_publication_material 'SHELXTL V 6.12 (Sheldrick, 2000)'
_computing_structure_refinement 'SHELXTL V 6.12 (Sheldrick, 2000)'
_computing_structure_solution 'SHELXTL V 6.12 (Sheldrick, 2000)'
_diffrn_ambient_temperature 298(2)
_diffrn_detector_area_resol_mean 0.661
_diffrn_measured_fraction_theta_full 0.998
_diffrn_measured_fraction_theta_max 0.998
_diffrn_measurement_device_type 'Bruker Smart Apex CCD diffractometer'
_diffrn_measurement_method \w-scans
_diffrn_radiation_monochromator graphite
_diffrn_radiation_source 'fine-focus sealed tube'
_diffrn_radiation_type MoK\a
_diffrn_radiation_wavelength 0.71073
_diffrn_reflns_av_R_equivalents 0.0385
_diffrn_reflns_av_sigmaI/netI 0.0331
_diffrn_reflns_limit_h_max 13
_diffrn_reflns_limit_h_min -13
_diffrn_reflns_limit_k_max 8
_diffrn_reflns_limit_k_min -8
_diffrn_reflns_limit_l_max 31
_diffrn_reflns_limit_l_min -31
_diffrn_reflns_number 16133
_diffrn_reflns_theta_full 25.05
_diffrn_reflns_theta_max 25.05
_diffrn_reflns_theta_min 1.88
_diffrn_standards_decay_% 0
_exptl_absorpt_coefficient_mu 1.660
_exptl_absorpt_correction_T_max 0.8883
_exptl_absorpt_correction_T_min 0.6840
_exptl_absorpt_correction_type multi-scan
_exptl_absorpt_process_details '(Sheldrick, 2004)'
_exptl_crystal_colour dark-red
_exptl_crystal_density_diffrn 1.617
_exptl_crystal_density_method 'not measured'
_exptl_crystal_description prism
_exptl_crystal_F_000 1008
_exptl_crystal_size_max 0.302
_exptl_crystal_size_mid 0.132
_exptl_crystal_size_min 0.074
_refine_diff_density_max 0.439
_refine_diff_density_min -0.245
_refine_diff_density_rms 0.076
_refine_ls_extinction_method none
_refine_ls_goodness_of_fit_ref 1.072
_refine_ls_hydrogen_treatment noref
_refine_ls_matrix_type full
_refine_ls_number_parameters 248
_refine_ls_number_reflns 3613
_refine_ls_number_restraints 0
_refine_ls_restrained_S_all 1.072
_refine_ls_R_factor_all 0.0575
_refine_ls_R_factor_gt 0.0460
_refine_ls_shift/su_max 0.000
_refine_ls_shift/su_mean 0.000
_refine_ls_structure_factor_coef Fsqd
_refine_ls_weighting_details 'calc w=1/[\s^2^(Fo^2^)+(0.0537P)^2^+0.7953P] where P=(Fo^2^+2Fc^2^)/3'
_refine_ls_weighting_scheme calc
_refine_ls_wR_factor_gt 0.1008
_refine_ls_wR_factor_ref 0.1064
_reflns_number_gt 2997
_reflns_number_total 3613
_reflns_threshold_expression >2sigma(I)
_cod_data_source_file om060953rsi20061016_061936.cif
_cod_data_source_block 099ATC04
_cod_depositor_comments
;
The following automatic conversions were performed:

'_symmetry_cell_setting' value 'Monoclinic' changed to 'monoclinic'
according to /home/saulius/struct/CIF-dictionaries/cif_core.dic
dictionary named 'cif_core.dic' version 2.4.1 from 2010-06-29.

Automatic conversion script
Id: cif_fix_values 1715 2011-07-08 13:25:40Z adriana 
;
_cod_original_sg_symbol_H-M 'P 21/c'
_cod_database_code 4072698

loop_
_symmetry_equiv_pos_as_xyz
'x, y, z'
'-x, y+1/2, -z+1/2'
'-x, -y, -z'
'x, -y-1/2, z-1/2'

loop_
_atom_site_label
_atom_site_type_symbol
_atom_site_fract_x
_atom_site_fract_y
_atom_site_fract_z
_atom_site_U_iso_or_equiv
_atom_site_adp_type
_atom_site_occupancy
_atom_site_symmetry_multiplicity
_atom_site_calc_flag
_atom_site_refinement_flags
Fe1 Fe 0.37916(5) 0.23198(7) 0.08534(2) 0.04598(17) Uani 1 1 d .
Fe2 Fe 0.31886(4) 0.44908(8) 0.159585(18) 0.04441(17) Uani 1 1 d .
S1 S 0.47396(8) 0.49826(13) 0.06233(3) 0.0459(2) Uani 1 1 d .
S2 S 0.48533(9) 0.26569(15) 0.16511(4) 0.0541(3) Uani 1 1 d .
O1 O 0.2965(3) 0.6586(5) -0.01732(10) 0.0703(8) Uani 1 1 d .
O11 O 0.2232(3) 0.2135(5) -0.01512(13) 0.0793(9) Uani 1 1 d .
O12 O 0.1949(3) 0.0109(5) 0.12869(15) 0.0925(11) Uani 1 1 d .
O13 O 0.5516(3) -0.0572(5) 0.06189(15) 0.0941(11) Uani 1 1 d .
O14 O 0.2709(4) 0.2459(6) 0.25246(14) 0.1061(13) Uani 1 1 d .
O15 O 0.4140(3) 0.7862(5) 0.20953(14) 0.0913(11) Uani 1 1 d .
N1 N 0.1338(2) 0.6105(4) 0.08794(10) 0.0432(7) Uani 1 1 d .
N2 N 0.1528(3) 0.5389(4) 0.13371(11) 0.0463(7) Uani 1 1 d .
C1 C 0.2334(3) 0.6063(5) 0.06304(12) 0.0391(8) Uani 1 1 d .
C2 C 0.2165(3) 0.6762(5) 0.01043(13) 0.0443(8) Uani 1 1 d .
C3 C 0.0950(4) 0.7640(6) -0.01039(16) 0.0644(11) Uani 1 1 d .
H3A H 0.1067 0.8489 -0.0376 0.097 Uiso 1 1 calc R
H3B H 0.0633 0.8301 0.0168 0.097 Uiso 1 1 calc R
H3C H 0.0374 0.6692 -0.0237 0.097 Uiso 1 1 calc R
C4 C 0.3409(3) 0.5272(5) 0.09106(12) 0.0387(8) Uani 1 1 d .
C5 C 0.5984(3) 0.5411(6) 0.11515(16) 0.0599(11) Uani 1 1 d .
H5A H 0.6733 0.5696 0.1007 0.072 Uiso 1 1 calc R
H5B H 0.5775 0.6495 0.1341 0.072 Uiso 1 1 calc R
C6 C 0.6242(3) 0.3830(6) 0.15189(16) 0.0630(11) Uani 1 1 d .
H6A H 0.6688 0.4292 0.1841 0.076 Uiso 1 1 calc R
H6B H 0.6770 0.2941 0.1377 0.076 Uiso 1 1 calc R
C7 C 0.0407(3) 0.5538(7) 0.16116(14) 0.0596(11) Uani 1 1 d .
C8 C -0.0591(4) 0.6734(8) 0.13131(18) 0.0805(15) Uani 1 1 d .
H8A H -0.0268 0.7953 0.1267 0.121 Uiso 1 1 calc R
H8B H -0.1282 0.6823 0.1501 0.121 Uiso 1 1 calc R
H8C H -0.0855 0.6183 0.0982 0.121 Uiso 1 1 calc R
C9 C 0.0787(4) 0.6443(9) 0.21359(17) 0.0910(17) Uani 1 1 d .
H9A H 0.1392 0.5680 0.2339 0.136 Uiso 1 1 calc R
H9B H 0.0075 0.6575 0.2310 0.136 Uiso 1 1 calc R
H9C H 0.1135 0.7646 0.2089 0.136 Uiso 1 1 calc R
C10 C -0.0091(4) 0.3574(8) 0.16610(18) 0.0843(15) Uani 1 1 d .
H10A H -0.0326 0.3056 0.1323 0.127 Uiso 1 1 calc R
H10B H -0.0799 0.3616 0.1840 0.127 Uiso 1 1 calc R
H10C H 0.0539 0.2814 0.1851 0.127 Uiso 1 1 calc R
C11 C 0.2834(4) 0.2239(5) 0.02321(16) 0.0548(10) Uani 1 1 d .
C12 C 0.2661(4) 0.1037(6) 0.11343(17) 0.0645(11) Uani 1 1 d .
C13 C 0.4836(4) 0.0522(6) 0.07023(16) 0.0626(11) Uani 1 1 d .
C14 C 0.2842(4) 0.3261(7) 0.21638(16) 0.0672(12) Uani 1 1 d .
C15 C 0.3765(4) 0.6518(7) 0.19106(15) 0.0601(11) Uani 1 1 d .

loop_
_atom_site_aniso_label
_atom_site_aniso_U_11
_atom_site_aniso_U_22
_atom_site_aniso_U_33
_atom_site_aniso_U_23
_atom_site_aniso_U_13
_atom_site_aniso_U_12
Fe1 0.0453(3) 0.0495(3) 0.0434(3) -0.0007(2) 0.0073(2) 0.0044(2)
Fe2 0.0407(3) 0.0621(4) 0.0310(3) 0.0031(2) 0.0070(2) 0.0003(2)
S1 0.0380(5) 0.0615(6) 0.0404(5) 0.0034(4) 0.0133(4) 0.0036(4)
S2 0.0494(6) 0.0668(6) 0.0447(5) 0.0100(5) 0.0023(4) 0.0071(5)
O1 0.0647(18) 0.106(2) 0.0446(15) 0.0213(15) 0.0231(14) 0.0225(17)
O11 0.075(2) 0.097(2) 0.0588(19) -0.0113(17) -0.0137(17) 0.0068(17)
O12 0.100(3) 0.079(2) 0.105(3) -0.006(2) 0.038(2) -0.035(2)
O13 0.099(3) 0.074(2) 0.114(3) 0.002(2) 0.031(2) 0.041(2)
O14 0.104(3) 0.155(4) 0.065(2) 0.055(2) 0.030(2) 0.014(2)
O15 0.103(3) 0.092(2) 0.071(2) -0.0215(19) -0.014(2) -0.012(2)
N1 0.0365(15) 0.0578(18) 0.0360(15) -0.0037(14) 0.0072(12) 0.0006(13)
N2 0.0351(15) 0.068(2) 0.0372(16) -0.0015(14) 0.0089(13) -0.0029(14)
C1 0.0401(18) 0.0434(19) 0.0349(17) -0.0007(15) 0.0086(14) 0.0045(15)
C2 0.049(2) 0.046(2) 0.0388(19) 0.0007(16) 0.0100(17) 0.0060(16)
C3 0.062(3) 0.079(3) 0.051(2) 0.013(2) 0.004(2) 0.017(2)
C4 0.0382(18) 0.0437(19) 0.0361(17) -0.0027(15) 0.0118(15) 0.0024(15)
C5 0.037(2) 0.083(3) 0.060(2) 0.004(2) 0.0074(18) -0.007(2)
C6 0.039(2) 0.086(3) 0.062(2) 0.005(2) -0.0002(18) 0.006(2)
C7 0.039(2) 0.102(3) 0.040(2) -0.003(2) 0.0139(17) -0.001(2)
C8 0.045(2) 0.130(4) 0.070(3) 0.007(3) 0.022(2) 0.013(3)
C9 0.064(3) 0.157(5) 0.055(3) -0.027(3) 0.023(2) 0.010(3)
C10 0.062(3) 0.130(5) 0.065(3) 0.012(3) 0.026(2) -0.025(3)
C11 0.054(2) 0.056(2) 0.055(2) -0.0045(19) 0.008(2) 0.0079(19)
C12 0.070(3) 0.060(3) 0.065(3) -0.007(2) 0.012(2) -0.003(2)
C13 0.067(3) 0.063(3) 0.058(2) 0.002(2) 0.007(2) 0.009(2)
C14 0.054(2) 0.099(3) 0.049(2) 0.013(2) 0.0094(19) 0.007(2)
C15 0.053(2) 0.087(3) 0.039(2) -0.003(2) -0.0001(18) 0.001(2)

loop_
_atom_type_symbol
_atom_type_description
_atom_type_scat_dispersion_real
_atom_type_scat_dispersion_imag
_atom_type_scat_source
C C 0.0033 0.0016 'International Tables Vol C Tables 4.2.6.8 and 6.1.1.4'
H H 0.0000 0.0000 'International Tables Vol C Tables 4.2.6.8 and 6.1.1.4'
N N 0.0061 0.0033 'International Tables Vol C Tables 4.2.6.8 and 6.1.1.4'
O O 0.0106 0.0060 'International Tables Vol C Tables 4.2.6.8 and 6.1.1.4'
S S 0.1246 0.1234 'International Tables Vol C Tables 4.2.6.8 and 6.1.1.4'
Fe Fe 0.3463 0.8444 'International Tables Vol C Tables 4.2.6.8 and 6.1.1.4'

loop_
_geom_angle_atom_site_label_1
_geom_angle_atom_site_label_2
_geom_angle_atom_site_label_3
_geom_angle
C12 Fe1 C13 102.5(2)
C12 Fe1 C11 90.47(19)
C13 Fe1 C11 94.76(18)
C12 Fe1 C4 109.05(16)
C13 Fe1 C4 148.07(17)
C11 Fe1 C4 90.05(15)
C12 Fe1 S2 88.23(14)
C13 Fe1 S2 91.26(14)
C11 Fe1 S2 173.98(13)
C4 Fe1 S2 84.83(9)
C12 Fe1 S1 154.73(14)
C13 Fe1 S1 102.57(14)
C11 Fe1 S1 90.89(13)
C4 Fe1 S1 45.72(9)
S2 Fe1 S1 87.79(4)
C12 Fe1 Fe2 75.15(14)
C13 Fe1 Fe2 144.50(14)
C11 Fe1 Fe2 120.49(12)
C4 Fe1 Fe2 45.81(8)
S2 Fe1 Fe2 53.51(3)
S1 Fe1 Fe2 82.46(3)
C15 Fe2 C14 97.1(2)
C15 Fe2 C4 96.38(16)
C14 Fe2 C4 166.52(18)
C15 Fe2 N2 98.16(16)
C14 Fe2 N2 98.85(16)
C4 Fe2 N2 79.23(13)
C15 Fe2 S2 103.11(14)
C14 Fe2 S2 85.50(14)
C4 Fe2 S2 91.42(10)
N2 Fe2 S2 157.60(9)
C15 Fe2 Fe1 136.69(13)
C14 Fe2 Fe1 114.58(16)
C4 Fe2 Fe1 54.00(10)
N2 Fe2 Fe1 104.83(9)
S2 Fe2 Fe1 54.16(3)
C4 S1 C5 103.34(17)
C4 S1 Fe1 63.38(11)
C5 S1 Fe1 104.92(14)
C4 S1 O1 75.36(12)
C5 S1 O1 146.60(16)
Fe1 S1 O1 103.99(7)
C6 S2 Fe2 114.08(15)
C6 S2 Fe1 102.00(14)
Fe2 S2 Fe1 72.33(3)
C2 O1 S1 94.4(2)
N2 N1 C1 113.9(3)
N1 N2 C7 112.2(3)
N1 N2 Fe2 118.2(2)
C7 N2 Fe2 129.4(2)
N1 C1 C4 115.3(3)
N1 C1 C2 116.7(3)
C4 C1 C2 128.0(3)
O1 C2 C1 121.6(3)
O1 C2 C3 119.9(3)
C1 C2 C3 118.5(3)
C1 C4 S1 120.5(2)
C1 C4 Fe2 113.3(2)
S1 C4 Fe2 126.08(19)
C1 C4 Fe1 120.8(2)
S1 C4 Fe1 70.90(11)
Fe2 C4 Fe1 80.18(12)
C6 C5 S1 114.4(3)
C5 C6 S2 113.1(3)
N2 C7 C8 111.6(3)
N2 C7 C9 108.8(3)
C8 C7 C9 107.8(4)
N2 C7 C10 107.3(3)
C8 C7 C10 109.3(4)
C9 C7 C10 112.0(4)
O11 C11 Fe1 177.9(4)
O12 C12 Fe1 174.7(4)
O13 C13 Fe1 177.8(4)
O14 C14 Fe2 175.3(4)
O15 C15 Fe2 177.2(4)

loop_
_geom_bond_atom_site_label_1
_geom_bond_atom_site_label_2
_geom_bond_distance
Fe1 C12 1.783(5)
Fe1 C13 1.806(4)
Fe1 C11 1.806(4)
Fe1 C4 2.175(3)
Fe1 S2 2.2540(11)
Fe1 S1 2.2990(11)
Fe1 Fe2 2.6491(7)
Fe2 C15 1.748(5)
Fe2 C14 1.816(4)
Fe2 C4 1.928(3)
Fe2 N2 1.955(3)
Fe2 S2 2.2353(11)
S1 C4 1.742(3)
S1 C5 1.823(4)
S1 O1 2.880(3)
S2 C6 1.812(4)
O1 C2 1.220(4)
O11 C11 1.122(5)
O12 C12 1.140(5)
O13 C13 1.126(5)
O14 C14 1.133(5)
O15 C15 1.132(5)
N1 N2 1.294(4)
N1 C1 1.346(4)
N2 C7 1.510(4)
C1 C4 1.413(5)
C1 C2 1.453(5)
C2 C3 1.501(5)
C5 C6 1.491(6)
C7 C8 1.516(6)
C7 C9 1.523(6)
C7 C10 1.526(7)
